data_2219513
loop_
_publ_author_name
'Zia-ur-Rehman, Muhammad'
'Choudary, Jamil Anwar'
'Akbar, Nosheen'
'Khan, Islam Ullah'
'Nadeem Arshad, Muhammad'

_publ_section_title
;
 <i>N</i>-(4-Chloro-2-nitrophenyl)methanesulfonamide
;
_journal_coeditor_code BT2794
_journal_issue 10
_journal_name_full 'Acta Crystallographica Section E'
_journal_page_first o2034
_journal_page_last o2035
_journal_paper_doi 10.1107/S1600536808031048
_journal_volume 64
_journal_year 2008
_chemical_formula_iupac 'C7 H7 Cl N2 O4 S'
_chemical_formula_moiety 'C7 H7 Cl N2 O4 S'
_chemical_formula_sum 'C7 H7 Cl N2 O4 S'
_chemical_formula_weight 250.67
_chemical_melting_point 388
_chemical_name_common N-(4-Chloro-2-nitrophenyl)methanesulfonamide
_chemical_name_systematic
;
<i>N</i>-(4-Chloro-2-nitrophenyl)methanesulfonamide
;
_space_group_IT_number 14
_symmetry_cell_setting monoclinic
_symmetry_space_group_name_Hall '-P 2yn'
_symmetry_space_group_name_H-M 'P 1 21/n 1'
_atom_sites_solution_hydrogens geom
_atom_sites_solution_primary direct
_atom_sites_solution_secondary difmap
_audit_creation_method SHELXL97
_cell_angle_alpha 90.00
_cell_angle_beta 107.334(8)
_cell_angle_gamma 90.00
_cell_formula_units_Z 4
_cell_length_a 11.728(3)
_cell_length_b 4.9798(13)
_cell_length_c 17.988(5)
_cell_measurement_reflns_used 1283
_cell_measurement_temperature 296(2)
_cell_measurement_theta_max 20.86
_cell_measurement_theta_min 2.37
_cell_volume 1002.8(5)
_computing_cell_refinement 'SAINT (Bruker, 2007)'
_computing_data_collection 'APEX2 (Bruker, 2007)'
_computing_data_reduction 'SAINT (Bruker, 2007)'
_computing_molecular_graphics 'SHELXTL (Sheldrick, 2008)'
_computing_publication_material 'WinGX (Farrugia, 1999) and PLATON (Spek, 2003)'
_computing_structure_refinement 'SHELXL97 (Sheldrick, 2008)'
_computing_structure_solution 'SHELXS97 (Sheldrick, 2008)'
_diffrn_ambient_temperature 296(2)
_diffrn_detector_area_resol_mean 7.5
_diffrn_measured_fraction_theta_full 0.986
_diffrn_measured_fraction_theta_max 0.986
_diffrn_measurement_device_type 'Bruker APEXII CCD area-detector'
_diffrn_measurement_method '\f and \w scans'
_diffrn_radiation_monochromator graphite
_diffrn_radiation_source 'fine-focus sealed tube'
_diffrn_radiation_type MoK\a
_diffrn_radiation_wavelength 0.71073
_diffrn_reflns_av_R_equivalents 0.0811
_diffrn_reflns_av_sigmaI/netI 0.0906
_diffrn_reflns_limit_h_max 15
_diffrn_reflns_limit_h_min -15
_diffrn_reflns_limit_k_max 6
_diffrn_reflns_limit_k_min -6
_diffrn_reflns_limit_l_max 24
_diffrn_reflns_limit_l_min -23
_diffrn_reflns_number 10700
_diffrn_reflns_theta_full 28.65
_diffrn_reflns_theta_max 28.65
_diffrn_reflns_theta_min 1.85
_diffrn_standards_number 1199
_exptl_absorpt_coefficient_mu 0.584
_exptl_absorpt_correction_type none
_exptl_crystal_colour 'light yellow'
_exptl_crystal_density_diffrn 1.660
_exptl_crystal_density_method 'not measured'
_exptl_crystal_description needle
_exptl_crystal_F_000 512
_exptl_crystal_size_max 0.22
_exptl_crystal_size_mid 0.14
_exptl_crystal_size_min 0.07
_refine_diff_density_max 0.253
_refine_diff_density_min -0.388
_refine_ls_extinction_method none
_refine_ls_goodness_of_fit_ref 0.966
_refine_ls_hydrogen_treatment mixed
_refine_ls_matrix_type full
_refine_ls_number_parameters 140
_refine_ls_number_reflns 2556
_refine_ls_number_restraints 0
_refine_ls_restrained_S_all 0.966
_refine_ls_R_factor_all 0.1391
_refine_ls_R_factor_gt 0.0500
_refine_ls_shift/su_max 0.000
_refine_ls_shift/su_mean 0.000
_refine_ls_structure_factor_coef Fsqd
_refine_ls_weighting_details 'calc w = 1/[\s^2^(Fo^2^)+(0.0627P)^2^] where P=(Fo^2^+2Fc^2^)/3'
_refine_ls_weighting_scheme calc
_refine_ls_wR_factor_gt 0.1113
_refine_ls_wR_factor_ref 0.1475
_reflns_number_gt 1199
_reflns_number_total 2590
_reflns_threshold_expression I>2\s(I)
_cod_data_source_file bt2794.cif
_cod_data_source_block I
_cod_original_sg_symbol_H-M 'P 21/n'
_cod_database_code 2219513
_cod_database_fobs_code 2219513

loop_
_symmetry_equiv_pos_as_xyz
'x, y, z'
'-x+1/2, y+1/2, -z+1/2'
'-x, -y, -z'
'x-1/2, -y-1/2, z-1/2'

loop_
_atom_site_type_symbol
_atom_site_label
_atom_site_fract_x
_atom_site_fract_y
_atom_site_fract_z
_atom_site_U_iso_or_equiv
_atom_site_adp_type
_atom_site_calc_flag
_atom_site_refinement_flags
_atom_site_occupancy
Cl Cl1 0.36565(9) -0.3010(2) 0.78879(7) 0.0757(4) Uani d . 1
S S1 0.82089(9) 0.53780(17) 1.02558(6) 0.0499(3) Uani d . 1
O O1 0.9148(3) 0.7102(5) 1.01960(19) 0.0756(9) Uani d . 1
O O2 0.7141(2) 0.6562(5) 1.03188(16) 0.0647(8) Uani d . 1
O O3 0.8855(2) 0.1004(5) 0.85222(14) 0.0554(7) Uani d . 1
O O4 0.8088(2) -0.2740(5) 0.80406(15) 0.0613(7) Uani d . 1
H H1 0.852(3) 0.324(7) 0.938(2) 0.047(11) Uiso d . 1
N N1 0.7906(3) 0.3571(6) 0.94717(19) 0.0509(8) Uani d . 1
N N2 0.8034(3) -0.0641(6) 0.83722(16) 0.0441(7) Uani d . 1
C C1 0.6920(3) 0.1941(6) 0.91264(19) 0.0416(8) Uani d . 1
C C2 0.6953(3) -0.0052(6) 0.85865(19) 0.0397(8) Uani d . 1
C C3 0.5963(3) -0.1573(7) 0.8216(2) 0.0473(9) Uani d . 1
H H3 0.6013 -0.2884 0.7859 0.057 Uiso calc R 1
C C4 0.4913(3) -0.1147(7) 0.8376(2) 0.0507(9) Uani d . 1
C C5 0.4847(3) 0.0733(7) 0.8916(2) 0.0559(10) Uani d . 1
H H5 0.4136 0.0974 0.9037 0.067 Uiso calc R 1
C C6 0.5830(4) 0.2266(7) 0.9282(2) 0.0556(10) Uani d . 1
H H6 0.5767 0.3554 0.9642 0.067 Uiso calc R 1
C C7 0.8741(4) 0.3148(8) 1.1025(3) 0.0756(13) Uani d . 1
H H8 0.9413 0.2183 1.0959 0.113 Uiso calc R 1
H H9 0.8121 0.1903 1.1036 0.113 Uiso calc R 1
H H7 0.8984 0.4127 1.1507 0.113 Uiso calc R 1

loop_
_atom_site_aniso_label
_atom_site_aniso_U_11
_atom_site_aniso_U_22
_atom_site_aniso_U_33
_atom_site_aniso_U_12
_atom_site_aniso_U_13
_atom_site_aniso_U_23
Cl1 0.0495(6) 0.0871(8) 0.0875(9) -0.0078(5) 0.0156(6) -0.0033(6)
S1 0.0594(6) 0.0414(5) 0.0527(6) 0.0081(4) 0.0224(5) -0.0082(4)
O1 0.083(2) 0.0540(15) 0.100(2) -0.0184(14) 0.0431(19) -0.0276(15)
O2 0.0700(18) 0.0622(16) 0.0661(19) 0.0267(13) 0.0267(14) -0.0096(13)
O3 0.0468(15) 0.0678(16) 0.0571(18) -0.0027(13) 0.0238(13) -0.0109(13)
O4 0.0608(17) 0.0650(16) 0.0627(19) 0.0092(12) 0.0255(14) -0.0258(13)
N1 0.050(2) 0.0539(18) 0.058(2) 0.0022(16) 0.0296(17) -0.0131(14)
N2 0.0457(18) 0.0526(17) 0.0364(17) 0.0107(15) 0.0157(13) -0.0016(13)
C1 0.048(2) 0.0412(18) 0.040(2) 0.0068(16) 0.0205(17) 0.0032(15)
C2 0.042(2) 0.0445(18) 0.0361(19) 0.0112(15) 0.0167(16) 0.0071(14)
C3 0.050(2) 0.053(2) 0.040(2) 0.0066(17) 0.0149(17) -0.0007(16)
C4 0.042(2) 0.058(2) 0.053(2) 0.0034(17) 0.0137(18) 0.0078(18)
C5 0.044(2) 0.061(2) 0.071(3) 0.0128(19) 0.029(2) 0.006(2)
C6 0.060(3) 0.053(2) 0.063(3) 0.0093(19) 0.032(2) -0.0051(18)
C7 0.086(3) 0.075(3) 0.058(3) 0.021(2) 0.010(2) 0.003(2)

loop_
_atom_type_symbol
_atom_type_description
_atom_type_scat_dispersion_real
_atom_type_scat_dispersion_imag
_atom_type_scat_source
C C 0.0033 0.0000 'International Tables Vol C Tables 4.2.6.8 and 6.1.1.4'
H H 0.0000 0.0000 'International Tables Vol C Tables 4.2.6.8 and 6.1.1.4'
N N 0.0061 0.0000 'International Tables Vol C Tables 4.2.6.8 and 6.1.1.4'
O O 0.0106 0.0000 'International Tables Vol C Tables 4.2.6.8 and 6.1.1.4'
S S 0.1246 0.0000 'International Tables Vol C Tables 4.2.6.8 and 6.1.1.4'
Cl Cl 0.1484 0.0000 'International Tables Vol C Tables 4.2.6.8 and 6.1.1.4'

loop_
_geom_angle_atom_site_label_1
_geom_angle_atom_site_label_2
_geom_angle_atom_site_label_3
_geom_angle
O2 S1 O1 118.43(17)
O2 S1 N1 109.28(17)
O1 S1 N1 104.05(17)
O2 S1 C7 108.5(2)
O1 S1 C7 110.0(2)
N1 S1 C7 105.77(19)
C1 N1 S1 130.3(3)
C1 N1 H1 118(3)
S1 N1 H1 108(3)
O4 N2 O3 121.9(3)
O4 N2 C2 118.6(3)
O3 N2 C2 119.5(3)
C2 C1 C6 116.0(3)
C2 C1 N1 122.1(3)
C6 C1 N1 121.9(3)
C3 C2 C1 122.1(3)
C3 C2 N2 115.7(3)
C1 C2 N2 122.2(3)
C4 C3 C2 119.7(3)
C4 C3 H3 120.1
C2 C3 H3 120.1
C3 C4 C5 120.2(3)
C3 C4 Cl1 119.5(3)
C5 C4 Cl1 120.3(3)
C4 C5 C6 120.2(3)
C4 C5 H5 119.9
C6 C5 H5 119.9
C5 C6 C1 121.8(3)
C5 C6 H6 119.1
C1 C6 H6 119.1
S1 C7 H8 109.5
S1 C7 H9 109.5
H8 C7 H9 109.5
S1 C7 H7 109.5
H8 C7 H7 109.5
H9 C7 H7 109.5

loop_
_geom_bond_atom_site_label_1
_geom_bond_atom_site_label_2
_geom_bond_distance
Cl1 C4 1.741(4)
S1 O2 1.419(3)
S1 O1 1.426(3)
S1 N1 1.621(3)
S1 C7 1.739(4)
O3 N2 1.231(3)
O4 N2 1.215(3)
N1 C1 1.397(4)
N1 H1 0.80(3)
N2 C2 1.461(4)
C1 C2 1.397(4)
C1 C6 1.397(5)
C2 C3 1.380(5)
C3 C4 1.363(4)
C3 H3 0.9300
C4 C5 1.368(5)
C5 C6 1.375(5)
C5 H5 0.9300
C6 H6 0.9300
C7 H8 0.9600
C7 H9 0.9600
C7 H7 0.9600

loop_
_geom_hbond_atom_site_label_D
_geom_hbond_atom_site_label_H
_geom_hbond_atom_site_label_A
_geom_hbond_site_symmetry_A
_geom_hbond_distance_DH
_geom_hbond_distance_HA
_geom_hbond_distance_DA
_geom_hbond_angle_DHA
_geom_hbond_publ_flag
N1 H1 O3 . 0.80(4) 2.03(4) 2.631(4) 131(3) yes
C3 H3 O3 2_646 0.93 2.59 3.417(4) 148 yes
C5 H5 O2 3_667 0.93 2.47 3.325(5) 152 yes
C6 H6 O2 . 0.93 2.27 2.951(5) 130 yes
C7 H8 O3 3_757 0.96 2.53 3.394(5) 150 yes

loop_
_geom_torsion_atom_site_label_1
_geom_torsion_atom_site_label_2
_geom_torsion_atom_site_label_3
_geom_torsion_atom_site_label_4
_geom_torsion
O2 S1 N1 C1 -37.6(4)
O1 S1 N1 C1 -165.0(3)
C7 S1 N1 C1 79.0(4)
S1 N1 C1 C2 -161.2(3)
S1 N1 C1 C6 21.0(5)
C6 C1 C2 C3 1.3(5)
N1 C1 C2 C3 -176.7(3)
C6 C1 C2 N2 -179.3(3)
N1 C1 C2 N2 2.7(5)
O4 N2 C2 C3 -16.6(4)
O3 N2 C2 C3 162.5(3)
O4 N2 C2 C1 163.9(3)
O3 N2 C2 C1 -17.0(4)
C1 C2 C3 C4 -0.1(5)
N2 C2 C3 C4 -179.5(3)
C2 C3 C4 C5 -1.7(5)
C2 C3 C4 Cl1 178.3(3)
C3 C4 C5 C6 2.2(6)
Cl1 C4 C5 C6 -177.8(3)
C4 C5 C6 C1 -1.0(6)
C2 C1 C6 C5 -0.7(5)
N1 C1 C6 C5 177.2(3)

loop_
_cod_related_entry_id
_cod_related_entry_database
_cod_related_entry_code
1 ChemSpider 2576354
